data_1502481
loop_
_publ_author_name
'Schafer, Andrew G.'
'Wieting, Joshua M.'
'Mattson, Anita E.'

_publ_section_title
;
 Silanediols: a new class of hydrogen bond donor catalysts.
;
_journal_issue 19
_journal_name_full 'Organic letters'
_journal_page_first 5228
_journal_page_last 5231
_journal_paper_doi 10.1021/ol2021115
_journal_volume 13
_journal_year 2011
_chemical_compound_source 'synthesis as described'
_chemical_formula_moiety 'C32 H22 O2 Si, H2 O'
_chemical_formula_sum 'C32 H24 O3 Si'
_chemical_formula_weight 484.6
_chemical_name_common 'Mattson 1804'
_chemical_name_systematic
;
 ?
;
_space_group_IT_number 14
_symmetry_cell_setting monoclinic
_symmetry_Int_Tables_number 14
_symmetry_space_group_name_Hall '-P 2yn'
_symmetry_space_group_name_H-M 'P 1 21/n 1'
_atom_sites_solution_hydrogens geom
_atom_sites_solution_primary direct
_atom_sites_solution_secondary difmap
_audit_conform_dict_location ftp://ftp.iucr.org/pub/cif_core.dic
_audit_conform_dict_name cif_core.dic
_audit_conform_dict_version 2.4
_audit_creation_date 2010-12-07T16:02:24-00:00
_audit_creation_method 'WinGX routine CIF_UPDATE'
_cell_angle_alpha 90
_cell_angle_beta 90.451(1)
_cell_angle_gamma 90
_cell_formula_units_Z 4
_cell_length_a 7.1095(1)
_cell_length_b 13.9900(1)
_cell_length_c 25.1839(2)
_cell_measurement_reflns_used 5911
_cell_measurement_temperature 293(2)
_cell_measurement_theta_max 27.485
_cell_measurement_theta_min 1.018
_cell_measurement_wavelength 0.71073
_cell_volume 2504.76(4)
_computing_cell_refinement 'HKL Scalepack (Otwinowski & Minor 1997)'
_computing_data_collection 'Collect (Nonius BV, 1997-2000)'
_computing_data_reduction 'HKL Denzo and Scalepack (Otwinowski & Minor 1997)'
_computing_molecular_graphics 'Ortep-3 for Windows (Farrugia, 1997)'
_computing_publication_material 'WinGX publication routines (Farrugia, 1999)'
_computing_structure_refinement 'SHELXL-97 (Sheldrick, 2008)'
_computing_structure_solution 'SIR92 (Giacovazzo et al, 1993)'
_diffrn_ambient_temperature 293(2)
_diffrn_detector 'CCD plate'
_diffrn_detector_area_resol_mean 9
_diffrn_measured_fraction_theta_full 0.997
_diffrn_measured_fraction_theta_max 0.997
_diffrn_measurement_device '95mm CCD camera on \k-goniostat'
_diffrn_measurement_device_type 'Nonius KappaCCD'
_diffrn_measurement_method 'omega scans'
_diffrn_orient_matrix_type 'by Nonius Collect from scalepack cell'
_diffrn_orient_matrix_UB_11 -0.132892
_diffrn_orient_matrix_UB_12 0.234131E-1
_diffrn_orient_matrix_UB_13 0.1583E-3
_diffrn_orient_matrix_UB_21 0.444274E-1
_diffrn_orient_matrix_UB_22 0.643739E-1
_diffrn_orient_matrix_UB_23 0.119565E-1
_diffrn_orient_matrix_UB_31 0.12311E-1
_diffrn_orient_matrix_UB_32 0.204245E-1
_diffrn_orient_matrix_UB_33 -0.37866E-1
_diffrn_radiation_monochromator graphite
_diffrn_radiation_probe x-ray
_diffrn_radiation_type MoK\a
_diffrn_radiation_wavelength 0.71073
_diffrn_reflns_av_R_equivalents 0.039
_diffrn_reflns_limit_h_max 9
_diffrn_reflns_limit_h_min -9
_diffrn_reflns_limit_k_max 18
_diffrn_reflns_limit_k_min -18
_diffrn_reflns_limit_l_max 32
_diffrn_reflns_limit_l_min -32
_diffrn_reflns_number 49415
_diffrn_reflns_theta_full 27.46
_diffrn_reflns_theta_max 27.46
_diffrn_reflns_theta_min 1.62
_diffrn_source 'Enraf Nonius FR590'
_exptl_absorpt_coefficient_mu 0.126
_exptl_absorpt_correction_type none
_exptl_crystal_colour colourless
_exptl_crystal_density_diffrn 1.285
_exptl_crystal_density_method 'not measured'
_exptl_crystal_description chunk
_exptl_crystal_F_000 1016
_exptl_crystal_size_max 0.38
_exptl_crystal_size_mid 0.27
_exptl_crystal_size_min 0.27
_refine_diff_density_max 0.283
_refine_diff_density_min -0.253
_refine_diff_density_rms 0.037
_refine_ls_extinction_method none
_refine_ls_goodness_of_fit_ref 1.032
_refine_ls_hydrogen_treatment constr
_refine_ls_matrix_type full
_refine_ls_number_parameters 327
_refine_ls_number_reflns 5719
_refine_ls_number_restraints 0
_refine_ls_restrained_S_all 1.032
_refine_ls_R_factor_all 0.0693
_refine_ls_R_factor_gt 0.0429
_refine_ls_shift/su_max 0.002
_refine_ls_shift/su_mean 0
_refine_ls_structure_factor_coef Fsqd
_refine_ls_weighting_details 'w=1/[\s^2^(Fo^2^)+(0.0623P)^2^+0.4116P] where P=(Fo^2^+2Fc^2^)/3'
_refine_ls_weighting_scheme calc
_refine_ls_wR_factor_gt 0.1103
_refine_ls_wR_factor_ref 0.1234
_reflns_number_gt 4023
_reflns_number_total 5719
_reflns_threshold_expression >2\s(I)
_cod_data_source_file ol2021115_si_001.cif
_cod_data_source_block shelxl
_cod_original_sg_symbol_H-M P21/n
_cod_database_code 1502481

loop_
_symmetry_equiv_pos_as_xyz
'x, y, z'
'-x+1/2, y+1/2, -z+1/2'
'-x, -y, -z'
'x-1/2, -y-1/2, z-1/2'

loop_
_atom_site_label
_atom_site_type_symbol
_atom_site_fract_x
_atom_site_fract_y
_atom_site_fract_z
_atom_site_U_iso_or_equiv
_atom_site_adp_type
_atom_site_occupancy
_atom_site_symmetry_multiplicity
_atom_site_calc_flag
_atom_site_refinement_flags
C1 C 0.2642(2) 0.05520(11) 0.16771(6) 0.0415(3) Uani 1 1 d .
C2 C 0.1479(2) 0.10778(10) 0.20098(6) 0.0395(3) Uani 1 1 d .
C3 C 0.1616(2) 0.09674(11) 0.25748(6) 0.0413(3) Uani 1 1 d .
C4 C 0.0909(2) 0.16322(12) 0.29504(6) 0.0467(4) Uani 1 1 d .
H4 H 0.0311 0.2184 0.283 0.056 Uiso 1 1 calc R
C5 C 0.1088(3) 0.14786(14) 0.34811(7) 0.0579(5) Uani 1 1 d .
H5 H 0.0611 0.1923 0.372 0.069 Uiso 1 1 calc R
C6 C 0.1987(3) 0.06539(15) 0.36709(7) 0.0604(5) Uani 1 1 d .
H6 H 0.2018 0.0528 0.4033 0.072 Uiso 1 1 calc R
C7 C 0.2812(2) 0.00386(14) 0.33289(7) 0.0552(4) Uani 1 1 d .
H7 H 0.345 -0.0492 0.3461 0.066 Uiso 1 1 calc R
C8 C 0.2719(2) 0.01903(11) 0.27740(6) 0.0441(4) Uani 1 1 d .
C9 C 0.3779(2) -0.03725(11) 0.24208(6) 0.0484(4) Uani 1 1 d .
H9 H 0.4456 -0.089 0.2553 0.058 Uiso 1 1 calc R
C10 C 0.3839(2) -0.01771(11) 0.18879(6) 0.0448(4) Uani 1 1 d .
C11 C 0.5188(2) -0.06774(11) 0.15338(7) 0.0522(4) Uani 1 1 d .
C12 C 0.7045(3) -0.08091(15) 0.16970(9) 0.0708(5) Uani 1 1 d .
H12 H 0.7423 -0.0619 0.2035 0.085 Uiso 1 1 calc R
C13 C 0.8334(4) -0.12241(18) 0.13545(11) 0.0946(8) Uani 1 1 d .
H13 H 0.957 -0.1319 0.1466 0.114 Uiso 1 1 calc R
C14 C 0.7787(4) -0.14945(18) 0.08514(11) 0.0965(9) Uani 1 1 d .
H14 H 0.8664 -0.1751 0.0619 0.116 Uiso 1 1 calc R
C15 C 0.5960(4) -0.13870(15) 0.06926(9) 0.0814(7) Uani 1 1 d .
H15 H 0.559 -0.1587 0.0355 0.098 Uiso 1 1 calc R
C16 C 0.4656(3) -0.09836(12) 0.10289(7) 0.0623(5) Uani 1 1 d .
H16 H 0.3414 -0.0916 0.0917 0.075 Uiso 1 1 calc R
C17 C 0.1103(2) 0.21426(11) 0.12530(6) 0.0410(3) Uani 1 1 d .
C18 C 0.0331(2) 0.18310(10) 0.17286(6) 0.0399(3) Uani 1 1 d .
C19 C -0.1467(2) 0.21725(11) 0.18952(6) 0.0426(4) Uani 1 1 d .
C20 C -0.2561(2) 0.17513(13) 0.23005(7) 0.0517(4) Uani 1 1 d .
H20 H -0.2131 0.1198 0.2467 0.062 Uiso 1 1 calc R
C21 C -0.4232(2) 0.21412(14) 0.24521(8) 0.0629(5) Uani 1 1 d .
H21 H -0.4922 0.1856 0.2721 0.075 Uiso 1 1 calc R
C22 C -0.4912(2) 0.29681(15) 0.22042(8) 0.0666(5) Uani 1 1 d .
H22 H -0.6023 0.3246 0.2321 0.08 Uiso 1 1 calc R
C23 C -0.3966(2) 0.33683(14) 0.17954(8) 0.0602(5) Uani 1 1 d .
H23 H -0.4445 0.3913 0.1632 0.072 Uiso 1 1 calc R
C24 C -0.2252(2) 0.29680(12) 0.16126(6) 0.0474(4) Uani 1 1 d .
C25 C -0.1351(2) 0.33176(12) 0.11577(7) 0.0500(4) Uani 1 1 d .
H25 H -0.1853 0.3848 0.0985 0.06 Uiso 1 1 calc R
C26 C 0.0248(2) 0.29011(11) 0.09595(6) 0.0444(4) Uani 1 1 d .
C27 C 0.1132(2) 0.32795(12) 0.04687(6) 0.0504(4) Uani 1 1 d .
C28 C 0.0073(3) 0.35106(17) 0.00249(8) 0.0761(6) Uani 1 1 d .
H28 H -0.1218 0.3405 0.0024 0.091 Uiso 1 1 calc R
C29 C 0.0928(4) 0.3900(2) -0.04203(9) 0.0957(8) Uani 1 1 d .
H29 H 0.0203 0.4048 -0.0718 0.115 Uiso 1 1 calc R
C30 C 0.2811(4) 0.40679(17) -0.04255(9) 0.0846(7) Uani 1 1 d .
H30 H 0.3365 0.4341 -0.0722 0.102 Uiso 1 1 calc R
C31 C 0.3878(3) 0.38356(15) 0.00042(9) 0.0726(6) Uani 1 1 d .
H31 H 0.5169 0.3942 0 0.087 Uiso 1 1 calc R
C32 C 0.3056(3) 0.34424(13) 0.04481(7) 0.0593(5) Uani 1 1 d .
H32 H 0.3806 0.3283 0.0739 0.071 Uiso 1 1 calc R
O1 O 0.18894(16) 0.07229(9) 0.04987(4) 0.0554(3) Uani 1 1 d .
H1 H 0.076 0.0839 0.0482 0.083 Uiso 1 1 calc R
O2 O 0.49515(15) 0.14540(9) 0.08925(5) 0.0548(3) Uani 1 1 d .
H2 H 0.5521 0.1584 0.1168 0.082 Uiso 1 1 calc R
Si Si 0.27678(6) 0.11937(3) 0.103028(16) 0.04156(14) Uani 1 1 d .
O1A O 0.1865(2) -0.08816(12) -0.01865(6) 0.0918(5) Uani 1 1 d .
H1A H 0.2251 -0.0365 0.0036 0.11 Uiso 1 1 d .
H2A H 0.263 -0.0984 -0.0455 0.11 Uiso 1 1 d .

loop_
_atom_site_aniso_label
_atom_site_aniso_U_11
_atom_site_aniso_U_22
_atom_site_aniso_U_33
_atom_site_aniso_U_23
_atom_site_aniso_U_13
_atom_site_aniso_U_12
C1 0.0402(8) 0.0400(8) 0.0444(8) -0.0031(6) -0.0005(6) 0.0021(7)
C2 0.0358(7) 0.0386(8) 0.0441(8) -0.0003(6) -0.0004(6) -0.0006(6)
C3 0.0357(8) 0.0429(8) 0.0452(8) 0.0008(7) 0.0024(6) -0.0044(6)
C4 0.0449(9) 0.0473(9) 0.0479(9) -0.0026(7) 0.0043(7) 0.0005(7)
C5 0.0595(11) 0.0661(12) 0.0481(10) -0.0081(8) 0.0065(8) 0.0000(9)
C6 0.0627(11) 0.0765(13) 0.0419(9) 0.0047(9) 0.0035(8) -0.0030(10)
C7 0.0542(10) 0.0592(11) 0.0522(10) 0.0109(8) -0.0016(8) 0.0000(8)
C8 0.0425(8) 0.0429(8) 0.0469(9) 0.0039(7) 0.0015(7) -0.0030(7)
C9 0.0494(9) 0.0405(8) 0.0552(9) 0.0064(7) 0.0005(7) 0.0059(7)
C10 0.0453(9) 0.0390(8) 0.0503(9) -0.0011(7) 0.0018(7) 0.0029(7)
C11 0.0617(11) 0.0382(9) 0.0567(10) 0.0036(7) 0.0082(8) 0.0136(8)
C12 0.0670(13) 0.0704(13) 0.0750(13) -0.0001(11) 0.0088(10) 0.0244(11)
C13 0.0769(15) 0.0982(18) 0.109(2) 0.0088(15) 0.0271(14) 0.0406(14)
C14 0.120(2) 0.0783(16) 0.0918(18) 0.0031(14) 0.0487(16) 0.0424(15)
C15 0.120(2) 0.0594(12) 0.0649(13) -0.0014(10) 0.0247(13) 0.0262(13)
C16 0.0833(13) 0.0453(10) 0.0586(11) -0.0011(8) 0.0089(9) 0.0143(9)
C17 0.0398(8) 0.0413(8) 0.0418(8) -0.0049(7) -0.0046(6) 0.0014(7)
C18 0.0369(8) 0.0383(8) 0.0444(8) -0.0068(6) -0.0038(6) 0.0014(6)
C19 0.0350(7) 0.0430(8) 0.0498(9) -0.0088(7) -0.0021(6) 0.0004(7)
C20 0.0380(8) 0.0510(9) 0.0662(11) -0.0053(8) 0.0017(7) -0.0023(7)
C21 0.0389(9) 0.0693(12) 0.0806(13) -0.0067(10) 0.0088(8) -0.0071(9)
C22 0.0368(9) 0.0755(13) 0.0877(14) -0.0132(11) 0.0051(9) 0.0111(9)
C23 0.0430(9) 0.0637(11) 0.0738(12) -0.0084(10) -0.0069(9) 0.0157(9)
C24 0.0394(8) 0.0478(9) 0.0549(9) -0.0118(7) -0.0082(7) 0.0054(7)
C25 0.0512(9) 0.0447(9) 0.0539(9) -0.0007(8) -0.0084(7) 0.0089(8)
C26 0.0457(8) 0.0414(8) 0.0459(8) -0.0046(7) -0.0068(7) 0.0044(7)
C27 0.0607(10) 0.0418(9) 0.0485(9) -0.0001(7) -0.0018(8) 0.0117(8)
C28 0.0671(12) 0.1018(16) 0.0593(11) 0.0156(11) -0.0012(9) 0.0284(12)
C29 0.1025(19) 0.126(2) 0.0584(13) 0.0314(13) 0.0032(12) 0.0448(16)
C30 0.0975(18) 0.0822(16) 0.0745(15) 0.0231(12) 0.0293(13) 0.0286(13)
C31 0.0758(14) 0.0633(13) 0.0790(14) 0.0092(11) 0.0151(11) 0.0020(10)
C32 0.0631(11) 0.0546(11) 0.0602(11) 0.0022(9) -0.0018(9) -0.0017(9)
O1 0.0579(7) 0.0614(7) 0.0467(6) -0.0135(5) -0.0053(5) 0.0094(6)
O2 0.0470(6) 0.0602(7) 0.0572(7) -0.0049(6) 0.0062(5) 0.0025(6)
Si 0.0426(2) 0.0417(2) 0.0404(2) -0.00397(17) 0.00075(17) 0.00468(18)
O1A 0.0792(10) 0.0971(12) 0.0992(12) -0.0381(9) 0.0102(8) 0.0090(9)

loop_
_atom_type_symbol
_atom_type_description
_atom_type_scat_dispersion_real
_atom_type_scat_dispersion_imag
_atom_type_scat_source
C C 0.0033 0.0016 'International Tables Vol C Tables 4.2.6.8 and 6.1.1.4'
H H 0 0 'International Tables Vol C Tables 4.2.6.8 and 6.1.1.4'
O O 0.0106 0.006 'International Tables Vol C Tables 4.2.6.8 and 6.1.1.4'
Si Si 0.0817 0.0704 'International Tables Vol C Tables 4.2.6.8 and 6.1.1.4'

loop_
_geom_angle_atom_site_label_1
_geom_angle_atom_site_label_2
_geom_angle_atom_site_label_3
_geom_angle
C2 C1 C10 120.57(14)
C2 C1 Si 107.73(11)
C10 C1 Si 129.56(12)
C1 C2 C3 120.29(14)
C1 C2 C18 114.13(13)
C3 C2 C18 125.05(13)
C4 C3 C8 117.39(14)
C4 C3 C2 124.64(14)
C8 C3 C2 117.59(14)
C5 C4 C3 121.36(16)
C5 C4 H4 119.3
C3 C4 H4 119.3
C4 C5 C6 120.31(17)
C4 C5 H5 119.8
C6 C5 H5 119.8
C7 C6 C5 120.34(16)
C7 C6 H6 119.8
C5 C6 H6 119.8
C6 C7 C8 121.03(17)
C6 C7 H7 119.5
C8 C7 H7 119.5
C9 C8 C7 121.19(15)
C9 C8 C3 119.85(14)
C7 C8 C3 118.85(15)
C10 C9 C8 121.80(14)
C10 C9 H9 119.1
C8 C9 H9 119.1
C9 C10 C1 118.91(14)
C9 C10 C11 121.18(14)
C1 C10 C11 119.84(14)
C16 C11 C12 118.67(17)
C16 C11 C10 121.34(16)
C12 C11 C10 119.94(16)
C13 C12 C11 120.0(2)
C13 C12 H12 120
C11 C12 H12 120
C14 C13 C12 120.2(2)
C14 C13 H13 119.9
C12 C13 H13 119.9
C15 C14 C13 120.1(2)
C15 C14 H14 120
C13 C14 H14 120
C14 C15 C16 120.5(2)
C14 C15 H15 119.8
C16 C15 H15 119.8
C15 C16 C11 120.5(2)
C15 C16 H16 119.8
C11 C16 H16 119.8
C18 C17 C26 120.65(13)
C18 C17 Si 106.92(11)
C26 C17 Si 129.92(11)
C17 C18 C19 120.47(14)
C17 C18 C2 114.09(12)
C19 C18 C2 125.28(13)
C20 C19 C18 124.70(15)
C20 C19 C24 117.87(14)
C18 C19 C24 117.36(14)
C21 C20 C19 121.30(17)
C21 C20 H20 119.3
C19 C20 H20 119.3
C20 C21 C22 120.28(18)
C20 C21 H21 119.9
C22 C21 H21 119.9
C23 C22 C21 120.57(16)
C23 C22 H22 119.7
C21 C22 H22 119.7
C22 C23 C24 121.02(18)
C22 C23 H23 119.5
C24 C23 H23 119.5
C25 C24 C23 121.64(16)
C25 C24 C19 119.83(14)
C23 C24 C19 118.51(16)
C26 C25 C24 122.15(15)
C26 C25 H25 118.9
C24 C25 H25 118.9
C25 C26 C17 118.52(15)
C25 C26 C27 120.42(14)
C17 C26 C27 120.94(14)
C28 C27 C32 117.52(17)
C28 C27 C26 121.66(17)
C32 C27 C26 120.79(15)
C27 C28 C29 120.4(2)
C27 C28 H28 119.8
C29 C28 H28 119.8
C30 C29 C28 120.8(2)
C30 C29 H29 119.6
C28 C29 H29 119.6
C31 C30 C29 119.7(2)
C31 C30 H30 120.1
C29 C30 H30 120.1
C30 C31 C32 120.3(2)
C30 C31 H31 119.9
C32 C31 H31 119.9
C31 C32 C27 121.29(19)
C31 C32 H32 119.4
C27 C32 H32 119.4
Si O1 H1 109.5
Si O2 H2 109.5
O1 Si O2 106.08(6)
O1 Si C1 120.52(7)
O2 Si C1 110.20(7)
O1 Si C17 107.30(6)
O2 Si C17 120.70(7)
C1 Si C17 92.58(7)
H1A O1A H2A 113.4

loop_
_geom_bond_atom_site_label_1
_geom_bond_atom_site_label_2
_geom_bond_distance
C1 C2 1.392(2)
C1 C10 1.428(2)
C1 Si 1.8626(16)
C2 C3 1.434(2)
C2 C18 1.506(2)
C3 C4 1.421(2)
C3 C8 1.429(2)
C4 C5 1.359(2)
C4 H4 0.93
C5 C6 1.401(3)
C5 H5 0.93
C6 C7 1.355(3)
C6 H6 0.93
C7 C8 1.414(2)
C7 H7 0.93
C8 C9 1.411(2)
C9 C10 1.371(2)
C9 H9 0.93
C10 C11 1.490(2)
C11 C16 1.391(2)
C11 C12 1.391(3)
C12 C13 1.390(3)
C12 H12 0.93
C13 C14 1.375(4)
C13 H13 0.93
C14 C15 1.365(4)
C14 H14 0.93
C15 C16 1.381(3)
C15 H15 0.93
C16 H16 0.93
C17 C18 1.391(2)
C17 C26 1.426(2)
C17 Si 1.8675(15)
C18 C19 1.431(2)
C19 C20 1.416(2)
C19 C24 1.432(2)
C20 C21 1.365(2)
C20 H20 0.93
C21 C22 1.399(3)
C21 H21 0.93
C22 C23 1.356(3)
C22 H22 0.93
C23 C24 1.421(2)
C23 H23 0.93
C24 C25 1.405(2)
C25 C26 1.375(2)
C25 H25 0.93
C26 C27 1.488(2)
C27 C28 1.381(2)
C27 C32 1.389(2)
C28 C29 1.391(3)
C28 H28 0.93
C29 C30 1.359(3)
C29 H29 0.93
C30 C31 1.356(3)
C30 H30 0.93
C31 C32 1.380(3)
C31 H31 0.93
C32 H32 0.93
O1 Si 1.6134(11)
O1 H1 0.82
O2 Si 1.6346(12)
O2 H2 0.82
O1A H1A 0.95
O1A H2A 0.88

loop_
_geom_hbond_atom_site_label_D
_geom_hbond_atom_site_label_H
_geom_hbond_atom_site_label_A
_geom_hbond_distance_DH
_geom_hbond_distance_HA
_geom_hbond_distance_DA
_geom_hbond_angle_DHA
_geom_hbond_site_symmetry_A
O1 H1 O1A 0.82 2.00 2.7854(19) 158.9 3
O1A H1A O1 0.95 1.94 2.8313(18) 155.6 .
O1A H2A O2 0.88 2.15 2.9980(18) 160.2 3_655

loop_
_geom_torsion_atom_site_label_1
_geom_torsion_atom_site_label_2
_geom_torsion_atom_site_label_3
_geom_torsion_atom_site_label_4
_geom_torsion
C10 C1 C2 C3 6.8(2)
Si C1 C2 C3 -158.04(11)
C10 C1 C2 C18 178.91(13)
Si C1 C2 C18 14.03(15)
C1 C2 C3 C4 161.72(14)
C18 C2 C3 C4 -9.4(2)
C1 C2 C3 C8 -11.0(2)
C18 C2 C3 C8 177.82(13)
C8 C3 C4 C5 -7.3(2)
C2 C3 C4 C5 179.90(15)
C3 C4 C5 C6 0.2(3)
C4 C5 C6 C7 5.1(3)
C5 C6 C7 C8 -2.7(3)
C6 C7 C8 C9 171.46(16)
C6 C7 C8 C3 -4.7(2)
C4 C3 C8 C9 -166.71(14)
C2 C3 C8 C9 6.6(2)
C4 C3 C8 C7 9.5(2)
C2 C3 C8 C7 -177.27(14)
C7 C8 C9 C10 -173.80(16)
C3 C8 C9 C10 2.3(2)
C8 C9 C10 C1 -6.7(2)
C8 C9 C10 C11 170.34(15)
C2 C1 C10 C9 2.1(2)
Si C1 C10 C9 163.34(13)
C2 C1 C10 C11 -174.96(14)
Si C1 C10 C11 -13.8(2)
C9 C10 C11 C16 139.28(17)
C1 C10 C11 C16 -43.7(2)
C9 C10 C11 C12 -43.6(2)
C1 C10 C11 C12 133.47(18)
C16 C11 C12 C13 1.1(3)
C10 C11 C12 C13 -176.12(19)
C11 C12 C13 C14 0.8(4)
C12 C13 C14 C15 -2.3(4)
C13 C14 C15 C16 1.7(4)
C14 C15 C16 C11 0.2(3)
C12 C11 C16 C15 -1.7(3)
C10 C11 C16 C15 175.54(17)
C26 C17 C18 C19 8.6(2)
Si C17 C18 C19 -155.06(11)
C26 C17 C18 C2 -175.61(13)
Si C17 C18 C2 20.70(15)
C1 C2 C18 C17 -24.25(18)
C3 C2 C18 C17 147.38(14)
C1 C2 C18 C19 151.26(14)
C3 C2 C18 C19 -37.1(2)
C17 C18 C19 C20 164.98(15)
C2 C18 C19 C20 -10.3(2)
C17 C18 C19 C24 -11.7(2)
C2 C18 C19 C24 173.03(13)
C18 C19 C20 C21 177.35(15)
C24 C19 C20 C21 -6.0(2)
C19 C20 C21 C22 0.6(3)
C20 C21 C22 C23 2.9(3)
C21 C22 C23 C24 -0.8(3)
C22 C23 C24 C25 173.70(17)
C22 C23 C24 C19 -4.6(3)
C20 C19 C24 C25 -170.51(15)
C18 C19 C24 C25 6.4(2)
C20 C19 C24 C23 7.9(2)
C18 C19 C24 C23 -175.21(14)
C23 C24 C25 C26 -176.16(16)
C19 C24 C25 C26 2.2(2)
C24 C25 C26 C17 -5.5(2)
C24 C25 C26 C27 178.47(15)
C18 C17 C26 C25 0.1(2)
Si C17 C26 C25 159.61(13)
C18 C17 C26 C27 176.09(14)
Si C17 C26 C27 -24.4(2)
C25 C26 C27 C28 -45.1(2)
C17 C26 C27 C28 138.99(18)
C25 C26 C27 C32 132.75(17)
C17 C26 C27 C32 -43.1(2)
C32 C27 C28 C29 -0.6(3)
C26 C27 C28 C29 177.3(2)
C27 C28 C29 C30 -0.5(4)
C28 C29 C30 C31 1.3(4)
C29 C30 C31 C32 -0.9(4)
C30 C31 C32 C27 -0.3(3)
C28 C27 C32 C31 1.1(3)
C26 C27 C32 C31 -176.87(17)
C2 C1 Si O1 -113.92(11)
C10 C1 Si O1 83.01(15)
C2 C1 Si O2 122.07(11)
C10 C1 Si O2 -41.00(16)
C2 C1 Si C17 -2.07(11)
C10 C1 Si C17 -165.14(15)
C18 C17 Si O1 112.34(11)
C26 C17 Si O1 -49.30(16)
C18 C17 Si O2 -126.18(10)
C26 C17 Si O2 72.18(15)
C18 C17 Si C1 -10.79(11)
C26 C17 Si C1 -172.43(14)
